data_7110622
loop_
_publ_author_name
'Vicente, Jos\'e'
'Chicote, Mar\'ia Teresa'
'Guerrero, Rita'
'Carmen Ram\'irez de Arellano, M.'

_publ_section_title
;
 Synthesis of the first complex with acetonine as ligand: the first
 crystal structure of an acetonine derivative
;
_journal_issue 16
_journal_name_full 'Chemical Communications'
_journal_page_first 1541
_journal_paper_doi 10.1039/a904777h
_journal_year 1999
_chemical_formula_sum 'C18 H36 Au Cl N4 O4'
_chemical_formula_weight 604.92
_chemical_name_systematic
;
 ?
;
_space_group_IT_number 15
_symmetry_cell_setting monoclinic
_symmetry_space_group_name_Hall '-C 2yc'
_symmetry_space_group_name_H-M 'C 1 2/c 1'
_atom_sites_solution_hydrogens geom
_atom_sites_solution_primary Patterson
_atom_sites_solution_secondary difmap
_audit_creation_method SHELXL
_cell_angle_alpha 90.00
_cell_angle_beta 123.910(6)
_cell_angle_gamma 90.00
_cell_formula_units_Z 4
_cell_length_a 15.871(2)
_cell_length_b 14.707(2)
_cell_length_c 11.8412(15)
_cell_measurement_reflns_used 40
_cell_measurement_temperature 173(2)
_cell_measurement_theta_max 12.442
_cell_measurement_theta_min 12.005
_cell_volume 2293.8(5)
_computing_cell_refinement 'Siemens XSCANS'
_computing_data_collection 'Siemens XSCANS'
_computing_data_reduction 'Siemens XSCANS'
_computing_molecular_graphics 'Siemens SHELXTL'
_computing_publication_material 'Siemens SHELXTL'
_computing_structure_refinement 'SHELXL-93 (Sheldrick, 1993)'
_computing_structure_solution 'SHELXS-86 (Sheldrick, 1990)'
_diffrn_ambient_temperature 173(2)
_diffrn_measurement_device Siemens-P4
_diffrn_measurement_method w\scans
_diffrn_radiation_monochromator graphite
_diffrn_radiation_source 'fine-focus sealed tube'
_diffrn_radiation_type MoK\a
_diffrn_radiation_wavelength 0.71073
_diffrn_reflns_av_R_equivalents 0.0383
_diffrn_reflns_av_sigmaI/netI 0.0382
_diffrn_reflns_limit_h_max 18
_diffrn_reflns_limit_h_min -18
_diffrn_reflns_limit_k_max 17
_diffrn_reflns_limit_k_min 0
_diffrn_reflns_limit_l_max 10
_diffrn_reflns_limit_l_min -14
_diffrn_reflns_number 3514
_diffrn_reflns_theta_max 25.00
_diffrn_reflns_theta_min 3.09
_diffrn_standards_decay_% 0.20
_diffrn_standards_interval_count 247
_diffrn_standards_number 3
_exptl_absorpt_coefficient_mu 6.560
_exptl_absorpt_correction_T_max 0.732
_exptl_absorpt_correction_T_min 0.140
_exptl_absorpt_correction_type psi-scans
_exptl_crystal_colour colourless
_exptl_crystal_density_diffrn 1.752
_exptl_crystal_description plate
_exptl_crystal_F_000 1200
_exptl_crystal_size_max 0.48
_exptl_crystal_size_mid 0.40
_exptl_crystal_size_min 0.02
_refine_diff_density_max 1.405
_refine_diff_density_min -0.660
_refine_diff_density_rms 0.124
_refine_ls_extinction_method none
_refine_ls_goodness_of_fit_all 1.097
_refine_ls_goodness_of_fit_obs 1.166
_refine_ls_hydrogen_treatment 'free NH, rigid methyls, others riding'
_refine_ls_matrix_type full
_refine_ls_number_parameters 133
_refine_ls_number_reflns 2005
_refine_ls_number_restraints 131
_refine_ls_restrained_S_all 1.146
_refine_ls_restrained_S_obs 1.163
_refine_ls_R_factor_all 0.0419
_refine_ls_R_factor_obs 0.0287
_refine_ls_shift/esd_max 0.001
_refine_ls_shift/esd_mean 0.000
_refine_ls_structure_factor_coef Fsqd
_refine_ls_weighting_details 'w=1/[\s^2^(Fo^2^)+(0.0396P)^2^+4.8418P] where P=(Fo^2^+2Fc^2^)/3'
_refine_ls_weighting_scheme calc
_refine_ls_wR_factor_all 0.0811
_refine_ls_wR_factor_obs 0.0709
_reflns_number_observed 1514
_reflns_number_total 2009
_reflns_observed_criterion >2sigma(I)
_cod_data_source_file 904777hsup1.cif
_cod_data_source_block rgs01
_cod_depositor_comments
;
The following automatic conversions were performed:

'_refine_ls_weighting_scheme' value 'calc
w=1/[\s^2^(Fo^2^)+(0.0396P)^2^+4.8418P] where P=(Fo^2^+2Fc^2^)/3' was
changed to 'calc'. New tag '_refine_ls_weighting_details' was
created. The value of the new tag was set to
'w=1/[\s^2^(Fo^2^)+(0.0396P)^2^+4.8418P] where P=(Fo^2^+2Fc^2^)/3'.

Automatic conversion script
Id: cif_fix_values 3143 2015-03-26 13:38:13Z robertas 
;
_cod_original_sg_symbol_H-M C2/c
_cod_database_code 7110622

loop_
_symmetry_equiv_pos_as_xyz
'x, y, z'
'-x, y, -z+1/2'
'x+1/2, y+1/2, z'
'-x+1/2, y+1/2, -z+1/2'
'-x, -y, -z'
'x, -y, z-1/2'
'-x+1/2, -y+1/2, -z'
'x+1/2, -y+1/2, z-1/2'

loop_
_atom_site_aniso_label
_atom_site_aniso_U_11
_atom_site_aniso_U_22
_atom_site_aniso_U_33
_atom_site_aniso_U_23
_atom_site_aniso_U_13
_atom_site_aniso_U_12
Au 0.0253(2) 0.0262(2) 0.0293(2) -0.00136(13) 0.00952(14) 0.00070(13)
N1 0.025(2) 0.029(2) 0.026(2) -0.001(2) 0.009(2) 0.000(2)
N2 0.022(2) 0.032(2) 0.029(2) 0.001(2) 0.009(2) -0.003(2)
C1 0.031(3) 0.032(3) 0.031(3) -0.001(2) 0.016(3) 0.002(2)
C2 0.035(3) 0.032(3) 0.030(3) 0.007(2) 0.012(2) 0.005(2)
C3 0.027(3) 0.036(3) 0.031(3) 0.001(2) 0.013(2) -0.004(2)
C4 0.024(3) 0.025(3) 0.034(3) 0.002(2) 0.011(2) 0.003(2)
C5 0.041(4) 0.029(3) 0.035(3) 0.004(3) 0.012(3) 0.006(3)
C6 0.035(3) 0.050(4) 0.030(3) 0.003(3) 0.008(3) -0.008(3)
C7 0.048(4) 0.040(3) 0.043(3) -0.007(3) 0.030(3) -0.007(3)
C8 0.029(3) 0.033(3) 0.050(4) -0.005(3) 0.012(3) 0.006(3)
C9 0.036(3) 0.037(3) 0.031(3) 0.006(3) 0.009(3) -0.001(3)
Cl 0.0360(12) 0.0444(12) 0.0380(10) 0.000 0.0163(9) 0.000

loop_
_atom_site_label
_atom_site_type_symbol
_atom_site_fract_x
_atom_site_fract_y
_atom_site_fract_z
_atom_site_U_iso_or_equiv
_atom_site_thermal_displace_type
_atom_site_occupancy
_atom_site_calc_flag
_atom_site_refinement_flags
_atom_site_disorder_group
Au Au 0.0000 0.0000 0.0000 0.03002(13) Uani 1 d S .
N1 N 0.1384(4) 0.0297(3) 0.1716(5) 0.0294(9) Uani 1 d U .
N2 N 0.2694(3) 0.1472(3) 0.3134(4) 0.0302(9) Uani 1 d DU .
H2 H 0.3146(37) 0.1452(40) 0.2953(60) 0.036 Uiso 1 d D .
C1 C 0.1967(5) -0.0326(4) 0.2576(6) 0.0321(12) Uani 1 d U .
C2 C 0.2990(5) -0.0108(4) 0.3833(6) 0.0358(12) Uani 1 d U .
H2A H 0.3518(5) -0.0210(4) 0.3646(6) 0.043 Uiso 1 calc R .
H2B H 0.3128(5) -0.0528(4) 0.4572(6) 0.043 Uiso 1 calc R .
C3 C 0.3062(4) 0.0871(4) 0.4311(6) 0.0328(12) Uani 1 d U .
C4 C 0.1690(4) 0.1285(4) 0.1886(6) 0.0303(11) Uani 1 d U .
C5 C 0.1649(5) -0.1295(4) 0.2346(6) 0.0402(14) Uani 1 d U .
H5A H 0.1542(28) -0.1495(8) 0.3047(23) 0.048 Uiso 1 calc R .
H5B H 0.2179(13) -0.1669(5) 0.2392(37) 0.048 Uiso 1 calc R .
H5C H 0.1015(15) -0.1362(6) 0.1446(17) 0.048 Uiso 1 calc R .
C6 C 0.4155(5) 0.1128(5) 0.5368(6) 0.0436(15) Uani 1 d U .
H6A H 0.4432(10) 0.0721(17) 0.6154(18) 0.052 Uiso 1 calc R .
H6B H 0.4184(5) 0.1757(9) 0.5660(28) 0.052 Uiso 1 calc R .
H6C H 0.4556(8) 0.1071(25) 0.4974(13) 0.052 Uiso 1 calc R .
C7 C 0.2457(5) 0.0975(4) 0.4952(6) 0.0410(14) Uani 1 d U .
H7A H 0.2802(16) 0.0648(22) 0.5821(20) 0.049 Uiso 1 calc R .
H7B H 0.1775(11) 0.0723(24) 0.4338(18) 0.049 Uiso 1 calc R .
H7C H 0.2406(26) 0.1621(5) 0.5109(37) 0.049 Uiso 1 calc R .
C8 C 0.0877(4) 0.1842(4) 0.1862(7) 0.0426(14) Uani 1 d U .
H8A H 0.1064(15) 0.2487(5) 0.1981(39) 0.051 Uiso 1 calc R .
H8B H 0.0814(20) 0.1644(18) 0.2602(24) 0.051 Uiso 1 calc R .
H8C H 0.0226(7) 0.1756(20) 0.0988(16) 0.051 Uiso 1 calc R .
C9 C 0.1743(5) 0.1523(4) 0.0677(6) 0.0396(13) Uani 1 d U .
H9A H 0.1982(29) 0.2151(10) 0.0769(21) 0.047 Uiso 1 calc R .
H9B H 0.1067(7) 0.1464(26) -0.0166(7) 0.047 Uiso 1 calc R .
H9C H 0.2215(23) 0.1109(17) 0.0648(23) 0.047 Uiso 1 calc R .
Cl Cl 0.5000 0.1390(2) 0.2500 0.0418(5) Uani 1 d SDU .
O1 O 0.4551(10) 0.1813(11) 0.1156(16) 0.0684(14) Uiso 0.61(3) d PDU 1
O2 O 0.4293(10) 0.0749(9) 0.2424(15) 0.0684(14) Uiso 0.61(3) d PDU 1
O1' O 0.4718(15) 0.2063(14) 0.1577(26) 0.0684(14) Uiso 0.39(3) d PDU 2
O2' O 0.4116(14) 0.0906(13) 0.2216(21) 0.0684(14) Uiso 0.39(3) d PDU 2

loop_
_atom_type_symbol
_atom_type_description
_atom_type_scat_dispersion_real
_atom_type_scat_dispersion_imag
_atom_type_scat_source
C C 0.0033 0.0016 'International Tables Vol C Tables 4.2.6.8 and 6.1.1.4'
H H 0.0000 0.0000 'International Tables Vol C Tables 4.2.6.8 and 6.1.1.4'
N N 0.0061 0.0033 'International Tables Vol C Tables 4.2.6.8 and 6.1.1.4'
O O 0.0106 0.0060 'International Tables Vol C Tables 4.2.6.8 and 6.1.1.4'
Cl Cl 0.1484 0.1585 'International Tables Vol C Tables 4.2.6.8 and 6.1.1.4'
Au Au -2.0133 8.8022 'International Tables Vol C Tables 4.2.6.8 and 6.1.1.4'

loop_
_geom_angle_atom_site_label_1
_geom_angle_atom_site_label_2
_geom_angle_atom_site_label_3
_geom_angle
_geom_angle_site_symmetry_1
_geom_angle_site_symmetry_3
N1 Au N1 180.0 . 5
C1 N1 C4 122.6(5) . .
C1 N1 Au 122.1(4) . .
C4 N1 Au 115.2(3) . .
C4 N2 C3 118.3(4) . .
N1 C1 C5 120.8(6) . .
N1 C1 C2 122.1(5) . .
C5 C1 C2 117.0(5) . .
C1 C2 C3 112.6(5) . .
N2 C3 C6 107.4(4) . .
N2 C3 C2 108.0(4) . .
C6 C3 C2 110.9(5) . .
N2 C3 C7 112.5(5) . .
C6 C3 C7 108.1(5) . .
C2 C3 C7 109.9(5) . .
N2 C4 N1 113.6(4) . .
N2 C4 C8 110.5(5) . .
N1 C4 C8 108.0(4) . .
N2 C4 C9 107.7(4) . .
N1 C4 C9 106.3(4) . .
C8 C4 C9 110.6(5) . .
O1' Cl O1' 85.9(26) 2_655 .
O2 Cl O2 97.4(12) . 2_655
O1' Cl O2' 113.1(11) 2_655 .
O1' Cl O2' 109.5(8) . .
O1' Cl O2' 109.5(8) 2_655 2_655
O1' Cl O2' 113.1(11) . 2_655
O2' Cl O2' 120.5(18) . 2_655
O2 Cl O1 108.8(6) . .
O2 Cl O1 103.7(8) 2_655 .
O2 Cl O1 103.7(8) . 2_655
O2 Cl O1 108.8(6) 2_655 2_655
O1 Cl O1 130.0(16) . 2_655

loop_
_geom_bond_atom_site_label_1
_geom_bond_atom_site_label_2
_geom_bond_distance
_geom_bond_site_symmetry_2
Au N1 2.040(5) .
Au N1 2.041(5) 5
N1 C1 1.297(8) .
N1 C4 1.510(7) .
N2 C4 1.474(7) .
N2 C3 1.469(7) .
C1 C5 1.487(8) .
C1 C2 1.502(8) .
C2 C3 1.528(7) .
C3 C6 1.515(8) .
C3 C7 1.529(7) .
C4 C8 1.517(7) .
C4 C9 1.521(7) .
Cl O1' 1.352(12) 2_655
Cl O1' 1.352(12) .
Cl O2 1.430(9) .
Cl O2 1.430(9) 2_655
Cl O2' 1.435(13) .
Cl O2' 1.435(13) 2_655
Cl O1 1.470(10) .
Cl O1 1.470(10) 2_655
